data_4112724
loop_
_publ_author_name
'Shahab Derakhshan'
'Abdeljalil Assoud'
'Katja M. Kleinke'
'Enkhtsetseg Dashjav'
'Xiangyun Qiu'
'Simon J. L. Billinge'
'Holger Kleinke'

_publ_section_title
;
 Planar Nets of Ti Atoms Comprising Squares and Rhombs in the New Binary
 Antimonide Ti2Sb
;
_journal_name_full 'Journal of the American Chemical Society'
_journal_page_first 8295
_journal_page_last 8302
_journal_paper_doi 10.1021/ja048262e
_journal_volume 126
_journal_year 2004
_chemical_formula_sum 'Sb Ti2'
_chemical_formula_weight 217.55
_chemical_name_common 'titanium antimonide'
_chemical_name_systematic
; 
Titanium antimonide
;
_space_group_IT_number 139
_symmetry_cell_setting 1
_symmetry_space_group_name_Hall '-I 4 2'
_symmetry_space_group_name_H-M 'I 4/m m m'
_atom_sites_solution_hydrogens geom
_atom_sites_solution_primary direct
_atom_sites_solution_secondary difmap
_audit_creation_method SHELXL-97
_cell_angle_alpha 90.000
_cell_angle_beta 90.000
_cell_angle_gamma 90.000
_cell_formula_units_Z 4
_cell_length_a 3.9546(8)
_cell_length_b 3.9546(8)
_cell_length_c 14.611(3)
_cell_measurement_temperature 150(2)
_cell_volume 228.50(8)
_computing_cell_refinement SMART
_computing_data_collection SMART
_computing_data_reduction SAINTPLUS
_computing_structure_refinement 'SHELXL-97 (Sheldrick, 1997)'
_computing_structure_solution 'SHELXS-97 (Sheldrick, 1990)'
_diffrn_ambient_temperature 293(2)
_diffrn_measured_fraction_theta_full 0.957
_diffrn_measured_fraction_theta_max 0.957
_diffrn_measurement_device_type 'CCD Bruker'
_diffrn_measurement_method SMART
_diffrn_radiation_monochromator graphite
_diffrn_radiation_source 'fine-focus sealed tube'
_diffrn_radiation_type MoK\a
_diffrn_radiation_wavelength 0.71073
_diffrn_reflns_av_R_equivalents 0.0259
_diffrn_reflns_av_sigmaI/netI 0.0333
_diffrn_reflns_limit_h_max 3
_diffrn_reflns_limit_h_min -3
_diffrn_reflns_limit_k_max 6
_diffrn_reflns_limit_k_min -6
_diffrn_reflns_limit_l_max 5
_diffrn_reflns_limit_l_min -23
_diffrn_reflns_number 616
_diffrn_reflns_theta_full 34.78
_diffrn_reflns_theta_max 34.78
_diffrn_reflns_theta_min 2.79
_exptl_absorpt_coefficient_mu 18.101
_exptl_absorpt_correction_T_max 1.000
_exptl_absorpt_correction_T_min 0.837
_exptl_absorpt_correction_type sadabs
_exptl_crystal_colour black
_exptl_crystal_density_diffrn 6.324
_exptl_crystal_description block
_exptl_crystal_F_000 380
_exptl_crystal_size_max 35
_exptl_crystal_size_mid 27
_exptl_crystal_size_min 16
_refine_diff_density_max 1.557
_refine_diff_density_min -2.593
_refine_diff_density_rms 0.479
_refine_ls_extinction_coef 0.0007(9)
_refine_ls_extinction_expression Fc^*^=kFc[1+0.001xFc^2^\l^3^/sin(2\q)]^-1/4^
_refine_ls_extinction_method SHELXL
_refine_ls_goodness_of_fit_ref 1.026
_refine_ls_hydrogen_treatment mixed
_refine_ls_matrix_type full
_refine_ls_number_parameters 12
_refine_ls_number_reflns 176
_refine_ls_number_restraints 0
_refine_ls_restrained_S_all 1.026
_refine_ls_R_factor_all 0.0293
_refine_ls_R_factor_gt 0.0252
_refine_ls_shift/su_max 0.000
_refine_ls_shift/su_mean 0.000
_refine_ls_structure_factor_coef Fsqd
_refine_ls_weighting_details 'calc w=1/[\s^2^(Fo^2^)+(0.0363P)^2^+0.0000P] where P=(Fo^2^+2Fc^2^)/3'
_refine_ls_weighting_scheme calc
_refine_ls_wR_factor_gt 0.0570
_refine_ls_wR_factor_ref 0.0577
_reflns_number_gt 158
_reflns_number_total 176
_reflns_threshold_expression >2sigma(I)
_cod_data_source_file ja048262esi20040326_102436.cif
_cod_data_source_block Ti2Sb
_cod_original_cell_volume 228.49(8)
_cod_database_code 4112724

loop_
_symmetry_equiv_pos_as_xyz
'x, y, z'
'-x, -y, z'
'-y, x, z'
'y, -x, z'
'-x, y, -z'
'x, -y, -z'
'y, x, -z'
'-y, -x, -z'
'x+1/2, y+1/2, z+1/2'
'-x+1/2, -y+1/2, z+1/2'
'-y+1/2, x+1/2, z+1/2'
'y+1/2, -x+1/2, z+1/2'
'-x+1/2, y+1/2, -z+1/2'
'x+1/2, -y+1/2, -z+1/2'
'y+1/2, x+1/2, -z+1/2'
'-y+1/2, -x+1/2, -z+1/2'
'-x, -y, -z'
'x, y, -z'
'y, -x, -z'
'-y, x, -z'
'x, -y, z'
'-x, y, z'
'-y, -x, z'
'y, x, z'
'-x+1/2, -y+1/2, -z+1/2'
'x+1/2, y+1/2, -z+1/2'
'y+1/2, -x+1/2, -z+1/2'
'-y+1/2, x+1/2, -z+1/2'
'x+1/2, -y+1/2, z+1/2'
'-x+1/2, y+1/2, z+1/2'
'-y+1/2, -x+1/2, z+1/2'
'y+1/2, x+1/2, z+1/2'

loop_
_atom_site_label
_atom_site_type_symbol
_atom_site_fract_x
_atom_site_fract_y
_atom_site_fract_z
_atom_site_U_iso_or_equiv
_atom_site_adp_type
_atom_site_occupancy
_atom_site_symmetry_multiplicity
_atom_site_calc_flag
_atom_site_refinement_flags
Ti1 Ti 0.0000 0.0000 0.33046(12) 0.0074(4) Uani 1 8 d S
Ti2 Ti 0.0701(6) 0.5000 0.0000 0.0067(6) Uani 0.50 4 d SP
Sb2 Sb 0.0000 0.0000 0.13981(4) 0.0063(2) Uani 1 8 d S

loop_
_atom_site_aniso_label
_atom_site_aniso_U_11
_atom_site_aniso_U_22
_atom_site_aniso_U_33
_atom_site_aniso_U_23
_atom_site_aniso_U_13
_atom_site_aniso_U_12
Ti1 0.0077(5) 0.0077(5) 0.0068(7) 0.000 0.000 0.000
Ti2 0.0087(16) 0.0067(9) 0.0047(8) 0.000 0.000 0.000
Sb2 0.0067(3) 0.0067(3) 0.0055(3) 0.000 0.000 0.000

loop_
_atom_type_symbol
_atom_type_description
_atom_type_scat_dispersion_real
_atom_type_scat_dispersion_imag
_atom_type_scat_source
Ti Ti 0.2776 0.4457 'International Tables Vol C Tables 4.2.6.8 and 6.1.1.4'
Sb Sb -0.5866 1.5461 'International Tables Vol C Tables 4.2.6.8 and 6.1.1.4'

loop_
_geom_angle_atom_site_label_1
_geom_angle_atom_site_label_2
_geom_angle_atom_site_label_3
_geom_angle
_geom_angle_site_symmetry_1
_geom_angle_site_symmetry_3
Sb2 Ti1 Sb2 98.83(4) . 25
Sb2 Ti1 Sb2 98.83(4) . 25_445
Sb2 Ti1 Sb2 162.34(7) 25 25_445
Sb2 Ti1 Sb2 98.83(4) . 25_455
Sb2 Ti1 Sb2 88.650(11) 25 25_455
Sb2 Ti1 Sb2 88.650(11) 25_445 25_455
Sb2 Ti1 Sb2 98.83(4) . 25_545
Sb2 Ti1 Sb2 88.650(11) 25 25_545
Sb2 Ti1 Sb2 88.650(11) 25_445 25_545
Sb2 Ti1 Sb2 162.34(7) 25_455 25_545
Sb2 Ti1 Ti2 145.54(4) . 25
Sb2 Ti1 Ti2 58.54(3) 25 25
Sb2 Ti1 Ti2 105.60(5) 25_445 25
Sb2 Ti1 Ti2 105.60(5) 25_455 25
Sb2 Ti1 Ti2 58.54(3) 25_545 25
Sb2 Ti1 Ti2 145.54(4) . 27_455
Sb2 Ti1 Ti2 58.54(3) 25 27_455
Sb2 Ti1 Ti2 105.60(5) 25_445 27_455
Sb2 Ti1 Ti2 58.54(3) 25_455 27_455
Sb2 Ti1 Ti2 105.60(5) 25_545 27_455
Ti2 Ti1 Ti2 47.17(5) 25 27_455
Sb2 Ti1 Ti2 145.54(4) . 9_445
Sb2 Ti1 Ti2 105.60(5) 25 9_445
Sb2 Ti1 Ti2 58.54(3) 25_445 9_445
Sb2 Ti1 Ti2 58.54(3) 25_455 9_445
Sb2 Ti1 Ti2 105.60(5) 25_545 9_445
Ti2 Ti1 Ti2 68.92(8) 25 9_445
Ti2 Ti1 Ti2 47.17(5) 27_455 9_445
Sb2 Ti1 Ti2 145.54(4) . 11_545
Sb2 Ti1 Ti2 105.60(5) 25 11_545
Sb2 Ti1 Ti2 58.54(3) 25_445 11_545
Sb2 Ti1 Ti2 105.60(5) 25_455 11_545
Sb2 Ti1 Ti2 58.54(3) 25_545 11_545
Ti2 Ti1 Ti2 47.17(5) 25 11_545
Ti2 Ti1 Ti2 68.92(8) 27_455 11_545
Ti2 Ti1 Ti2 47.17(5) 9_445 11_545
Sb2 Ti1 Ti2 137.69(4) . 11
Sb2 Ti1 Ti2 54.28(3) 25 11
Sb2 Ti1 Ti2 110.91(5) 25_445 11
Sb2 Ti1 Ti2 54.28(3) 25_455 11
Sb2 Ti1 Ti2 110.91(5) 25_545 11
Ti2 Ti1 Ti2 52.43(3) 25 11
Ti2 Ti1 Ti2 7.85(7) 27_455 11
Ti2 Ti1 Ti2 52.43(3) 9_445 11
Ti2 Ti1 Ti2 76.77(4) 11_545 11
Sb2 Ti1 Ti2 137.69(4) . 9_545
Sb2 Ti1 Ti2 54.28(3) 25 9_545
Sb2 Ti1 Ti2 110.91(5) 25_445 9_545
Sb2 Ti1 Ti2 110.91(5) 25_455 9_545
Sb2 Ti1 Ti2 54.28(3) 25_545 9_545
Ti2 Ti1 Ti2 7.85(7) 25 9_545
Ti2 Ti1 Ti2 52.43(3) 27_455 9_545
Ti2 Ti1 Ti2 76.77(4) 9_445 9_545
Ti2 Ti1 Ti2 52.43(3) 11_545 9_545
Ti2 Ti1 Ti2 56.85(4) 11 9_545
Sb2 Ti1 Ti2 137.69(4) . 27_445
Sb2 Ti1 Ti2 110.91(5) 25 27_445
Sb2 Ti1 Ti2 54.28(3) 25_445 27_445
Sb2 Ti1 Ti2 110.91(5) 25_455 27_445
Sb2 Ti1 Ti2 54.28(3) 25_545 27_445
Ti2 Ti1 Ti2 52.43(3) 25 27_445
Ti2 Ti1 Ti2 76.77(4) 27_455 27_445
Ti2 Ti1 Ti2 52.43(3) 9_445 27_445
Ti2 Ti1 Ti2 7.85(7) 11_545 27_445
Ti2 Ti1 Ti2 84.62(7) 11 27_445
Ti2 Ti1 Ti2 56.85(4) 9_545 27_445
Ti2 Ti2 Ti2 135.0 17_565 19_565
Ti2 Ti2 Ti2 135.0 17_565 3_655
Ti2 Ti2 Ti2 90.0 19_565 3_655
Ti2 Ti2 Ti2 37.02(7) 17_565 3
Ti2 Ti2 Ti2 172.02(7) 19_565 3
Ti2 Ti2 Ti2 97.98(7) 3_655 3
Ti2 Ti2 Ti2 127.02(7) 17_565 3_665
Ti2 Ti2 Ti2 7.98(7) 19_565 3_665
Ti2 Ti2 Ti2 97.98(7) 3_655 3_665
Ti2 Ti2 Ti2 164.03(13) 3 3_665
Ti2 Ti2 Ti2 127.02(7) 17_565 19
Ti2 Ti2 Ti2 97.98(7) 19_565 19
Ti2 Ti2 Ti2 7.98(7) 3_655 19
Ti2 Ti2 Ti2 90.0 3 19
Ti2 Ti2 Ti2 105.97(13) 3_665 19
Ti2 Ti2 Ti2 37.02(7) 17_565 19_465
Ti2 Ti2 Ti2 97.98(7) 19_565 19_465
Ti2 Ti2 Ti2 172.02(7) 3_655 19_465
Ti2 Ti2 Ti2 74.03(13) 3 19_465
Ti2 Ti2 Ti2 90.0 3_665 19_465
Ti2 Ti2 Ti2 164.03(13) 19 19_465
Ti2 Ti2 Sb2 84.43(5) 17_565 17
Ti2 Ti2 Sb2 123.93(4) 19_565 17
Ti2 Ti2 Sb2 65.11(4) 3_655 17
Ti2 Ti2 Sb2 60.379(7) 3 17
Ti2 Ti2 Sb2 127.67(6) 3_665 17
Ti2 Ti2 Sb2 60.379(7) 19 17
Ti2 Ti2 Sb2 109.83(8) 19_465 17
Ti2 Ti2 Sb2 84.43(5) 17_565 1_565
Ti2 Ti2 Sb2 65.11(4) 19_565 1_565
Ti2 Ti2 Sb2 123.93(4) 3_655 1_565
Ti2 Ti2 Sb2 109.83(8) 3 1_565
Ti2 Ti2 Sb2 60.379(7) 3_665 1_565
Ti2 Ti2 Sb2 127.67(6) 19 1_565
Ti2 Ti2 Sb2 60.379(7) 19_465 1_565
Sb2 Ti2 Sb2 168.86(9) 17 1_565
Ti2 Ti2 Sb2 84.43(5) 17_565 .
Ti2 Ti2 Sb2 123.93(4) 19_565 .
Ti2 Ti2 Sb2 65.11(4) 3_655 .
Ti2 Ti2 Sb2 60.379(7) 3 .
Ti2 Ti2 Sb2 127.67(6) 3_665 .
Ti2 Ti2 Sb2 60.379(7) 19 .
Ti2 Ti2 Sb2 109.83(8) 19_465 .
Sb2 Ti2 Sb2 91.31(3) 17 .
Sb2 Ti2 Sb2 87.61(2) 1_565 .
Ti2 Ti2 Sb2 84.43(5) 17_565 17_565
Ti2 Ti2 Sb2 65.11(4) 19_565 17_565
Ti2 Ti2 Sb2 123.93(4) 3_655 17_565
Ti2 Ti2 Sb2 109.83(8) 3 17_565
Ti2 Ti2 Sb2 60.379(7) 3_665 17_565
Ti2 Ti2 Sb2 127.67(6) 19 17_565
Ti2 Ti2 Sb2 60.379(7) 19_465 17_565
Sb2 Ti2 Sb2 87.61(2) 17 17_565
Sb2 Ti2 Sb2 91.31(3) 1_565 17_565
Sb2 Ti2 Sb2 168.86(9) . 17_565
Ti2 Ti2 Ti1 124.46(4) 17_565 25
Ti2 Ti2 Ti1 66.41(3) 19_565 25
Ti2 Ti2 Ti1 66.41(3) 3_655 25
Ti2 Ti2 Ti1 116.860(15) 3 25
Ti2 Ti2 Ti1 70.08(5) 3_665 25
Ti2 Ti2 Ti1 70.08(5) 19 25
Ti2 Ti2 Ti1 116.860(15) 19_465 25
Sb2 Ti2 Ti1 130.13(5) 17 25
Sb2 Ti2 Ti1 57.68(2) 1_565 25
Sb2 Ti2 Ti1 57.68(2) . 25
Sb2 Ti2 Ti1 130.13(5) 17_565 25
Ti1 Sb2 Ti1 81.17(4) . 25
Ti1 Sb2 Ti1 81.17(4) . 25_445
Ti1 Sb2 Ti1 162.34(7) 25 25_445
Ti1 Sb2 Ti1 81.17(4) . 25_455
Ti1 Sb2 Ti1 88.650(11) 25 25_455
Ti1 Sb2 Ti1 88.650(11) 25_445 25_455
Ti1 Sb2 Ti1 81.17(4) . 25_545
Ti1 Sb2 Ti1 88.650(11) 25 25_545
Ti1 Sb2 Ti1 88.650(11) 25_445 25_545
Ti1 Sb2 Ti1 162.34(7) 25_455 25_545
Ti1 Sb2 Ti2 135.653(13) . 19_455
Ti1 Sb2 Ti2 131.40(5) 25 19_455
Ti1 Sb2 Ti2 63.78(5) 25_445 19_455
Ti1 Sb2 Ti2 72.18(5) 25_455 19_455
Ti1 Sb2 Ti2 121.71(5) 25_545 19_455
Ti1 Sb2 Ti2 135.653(13) . 17
Ti1 Sb2 Ti2 131.40(5) 25 17
Ti1 Sb2 Ti2 63.78(5) 25_445 17
Ti1 Sb2 Ti2 121.71(5) 25_455 17
Ti1 Sb2 Ti2 72.18(5) 25_545 17
Ti2 Sb2 Ti2 49.77(8) 19_455 17
Ti1 Sb2 Ti2 135.653(13) . 3
Ti1 Sb2 Ti2 121.71(5) 25 3
Ti1 Sb2 Ti2 72.18(5) 25_445 3
Ti1 Sb2 Ti2 63.78(5) 25_455 3
Ti1 Sb2 Ti2 131.40(5) 25_545 3
Ti2 Sb2 Ti2 11.14(9) 19_455 3
Ti2 Sb2 Ti2 59.243(15) 17 3
Ti1 Sb2 Ti2 135.653(13) . 1_545
Ti1 Sb2 Ti2 121.71(5) 25 1_545
Ti1 Sb2 Ti2 72.18(5) 25_445 1_545
Ti1 Sb2 Ti2 131.40(5) 25_455 1_545
Ti1 Sb2 Ti2 63.78(5) 25_545 1_545
Ti2 Sb2 Ti2 59.243(15) 19_455 1_545
Ti2 Sb2 Ti2 11.14(9) 17 1_545
Ti2 Sb2 Ti2 67.85(8) 3 1_545
Ti1 Sb2 Ti2 135.653(13) . 19
Ti1 Sb2 Ti2 72.18(5) 25 19
Ti1 Sb2 Ti2 121.71(5) 25_445 19
Ti1 Sb2 Ti2 131.40(5) 25_455 19
Ti1 Sb2 Ti2 63.78(5) 25_545 19
Ti2 Sb2 Ti2 87.61(2) 19_455 19
Ti2 Sb2 Ti2 59.243(15) 17 19
Ti2 Sb2 Ti2 88.69(3) 3 19
Ti2 Sb2 Ti2 49.77(8) 1_545 19
Ti1 Sb2 Ti2 135.653(13) . 17_565
Ti1 Sb2 Ti2 72.18(5) 25 17_565
Ti1 Sb2 Ti2 121.71(5) 25_445 17_565
Ti1 Sb2 Ti2 63.78(5) 25_455 17_565
Ti1 Sb2 Ti2 131.40(5) 25_545 17_565
Ti2 Sb2 Ti2 59.243(15) 19_455 17_565
Ti2 Sb2 Ti2 87.61(2) 17 17_565
Ti2 Sb2 Ti2 49.77(8) 3 17_565
Ti2 Sb2 Ti2 88.69(3) 1_545 17_565
Ti2 Sb2 Ti2 67.85(8) 19 17_565
Ti1 Sb2 Ti2 135.653(13) . 3_655
Ti1 Sb2 Ti2 63.78(5) 25 3_655
Ti1 Sb2 Ti2 131.40(5) 25_445 3_655
Ti1 Sb2 Ti2 121.71(5) 25_455 3_655
Ti1 Sb2 Ti2 72.18(5) 25_545 3_655
Ti2 Sb2 Ti2 88.69(3) 19_455 3_655
Ti2 Sb2 Ti2 67.85(8) 17 3_655
Ti2 Sb2 Ti2 87.61(2) 3 3_655
Ti2 Sb2 Ti2 59.243(15) 1_545 3_655
Ti2 Sb2 Ti2 11.14(9) 19 3_655
Ti2 Sb2 Ti2 59.243(15) 17_565 3_655

loop_
_geom_bond_atom_site_label_1
_geom_bond_atom_site_label_2
_geom_bond_distance
_geom_bond_site_symmetry_2
Ti1 Sb2 2.7856(19) .
Ti1 Sb2 2.8298(6) 25
Ti1 Sb2 2.8298(6) 25_445
Ti1 Sb2 2.8298(6) 25_455
Ti1 Sb2 2.8298(6) 25_545
Ti1 Ti2 3.004(2) 25
Ti1 Ti2 3.004(2) 27_455
Ti1 Ti2 3.004(2) 9_445
Ti1 Ti2 3.004(2) 11_545
Ti1 Ti2 3.349(2) 11
Ti1 Ti2 3.349(2) 9_545
Ti1 Ti2 3.349(2) 27_445
Ti2 Ti2 0.555(5) 17_565
Ti2 Ti2 2.404(3) 19_565
Ti2 Ti2 2.404(3) 3_655
Ti2 Ti2 2.8237(7) 3
Ti2 Ti2 2.8237(7) 3_665
Ti2 Ti2 2.8237(7) 19
Ti2 Ti2 2.8237(7) 19_465
Ti2 Sb2 2.8565(6) 17
Ti2 Sb2 2.8565(6) 1_565
Ti2 Sb2 2.8565(6) .
Ti2 Sb2 2.8565(6) 17_565
Ti2 Ti1 3.0042(19) 25
Sb2 Ti1 2.8298(6) 25
Sb2 Ti1 2.8298(6) 25_445
Sb2 Ti1 2.8298(6) 25_455
Sb2 Ti1 2.8298(6) 25_545
Sb2 Ti2 2.8565(6) 19_455
Sb2 Ti2 2.8565(6) 17
Sb2 Ti2 2.8565(6) 3
Sb2 Ti2 2.8565(6) 1_545
Sb2 Ti2 2.8565(6) 19
Sb2 Ti2 2.8565(6) 17_565
Sb2 Ti2 2.8565(6) 3_655
